data_7054264
loop_
_publ_author_name
'Palmer, Joshua H.'
'Parkin, Gerard'

_publ_section_title
;
 Synthesis and Structural Characterization of 1-Arylimidazole-2-thiones
 and N,N'-Aryldiethoxyethylthioureas with Electronically Diverse
 Substituents: A Manifold of Hydrogen Bonding Networks.
;
_journal_issue 9
_journal_name_full 'New journal of chemistry = Nouveau journal de chimie'
_journal_page_first 4071
_journal_page_last 4082
_journal_paper_doi 10.1039/C4NJ00521J
_journal_volume 38
_journal_year 2014
_chemical_formula_sum 'C11 H6 F6 N2 S'
_chemical_formula_weight 312.24
_chemical_name_systematic
; 
 ? 
;
_space_group_crystal_system orthorhombic
_space_group_IT_number 19
_space_group_name_Hall 'P 2ac 2ab'
_space_group_name_H-M_alt 'P 21 21 21'
_symmetry_space_group_name_Hall 'P 2ac 2ab'
_symmetry_space_group_name_H-M 'P 21 21 21'
_atom_sites_solution_hydrogens mixed
_audit_creation_method SHELXL-2013
_cell_angle_alpha 90
_cell_angle_beta 90
_cell_angle_gamma 90
_cell_formula_units_Z 24
_cell_length_a 8.4302(5)
_cell_length_b 23.8152(15)
_cell_length_c 36.666(2)
_cell_measurement_reflns_used 9181
_cell_measurement_temperature 130(2)
_cell_measurement_theta_max 32.63
_cell_measurement_theta_min 2.38
_cell_volume 7361.3(8)
_computing_cell_refinement 'Bruker SAINT'
_computing_data_collection 'Bruker APEX2'
_computing_data_reduction 'Bruker SAINT'
_computing_molecular_graphics 'Bruker SHELXTL'
_computing_publication_material 'Bruker SHELXTL'
_computing_structure_refinement 'SHELXL-2013 (Sheldrick, 2013)'
_computing_structure_solution 'SHELXS-97 (Sheldrick 2008)'
_diffrn_ambient_temperature 130(2)
_diffrn_measured_fraction_theta_full 0.999
_diffrn_measured_fraction_theta_max 0.999
_diffrn_measurement_device_type 'Bruker APEX-II CCD'
_diffrn_measurement_method '\f and \w scans'
_diffrn_radiation_type MoK\a
_diffrn_radiation_wavelength 0.71073
_diffrn_reflns_av_R_equivalents 0.0256
_diffrn_reflns_av_unetI/netI 0.0180
_diffrn_reflns_Laue_measured_fraction_full 0.999
_diffrn_reflns_Laue_measured_fraction_max 0.999
_diffrn_reflns_limit_h_max 12
_diffrn_reflns_limit_h_min -12
_diffrn_reflns_limit_k_max 34
_diffrn_reflns_limit_k_min -34
_diffrn_reflns_limit_l_max 52
_diffrn_reflns_limit_l_min -52
_diffrn_reflns_number 117976
_diffrn_reflns_point_group_measured_fraction_full 1.000
_diffrn_reflns_point_group_measured_fraction_max 1.000
_diffrn_reflns_theta_full 25.242
_diffrn_reflns_theta_max 30.508
_diffrn_reflns_theta_min 1.402
_exptl_absorpt_coefficient_mu 0.329
_exptl_absorpt_correction_T_max 0.7465
_exptl_absorpt_correction_T_min 0.6329
_exptl_absorpt_correction_type empirical
_exptl_absorpt_process_details sadabs
_exptl_crystal_colour colourless
_exptl_crystal_density_diffrn 1.690
_exptl_crystal_description plate
_exptl_crystal_F_000 3744
_exptl_crystal_size_max 0.660
_exptl_crystal_size_mid 0.180
_exptl_crystal_size_min 0.070
_refine_diff_density_max 0.448
_refine_diff_density_min -0.313
_refine_diff_density_rms 0.054
_refine_ls_abs_structure_details
; 
 Refined as an inversion twin. 
;
_refine_ls_abs_structure_Flack 0.34(4)
_refine_ls_extinction_method none
_refine_ls_goodness_of_fit_ref 1.082
_refine_ls_hydrogen_treatment mixed
_refine_ls_matrix_type full
_refine_ls_number_parameters 1247
_refine_ls_number_reflns 22429
_refine_ls_number_restraints 670
_refine_ls_restrained_S_all 1.116
_refine_ls_R_factor_all 0.0381
_refine_ls_R_factor_gt 0.0358
_refine_ls_shift/su_max 0.002
_refine_ls_shift/su_mean 0.000
_refine_ls_structure_factor_coef Fsqd
_refine_ls_weighting_details 'w=1/[\s^2^(Fo^2^)+(0.0420P)^2^+3.1799P] where P=(Fo^2^+2Fc^2^)/3'
_refine_ls_weighting_scheme calc
_refine_ls_wR_factor_gt 0.0870
_refine_ls_wR_factor_ref 0.0882
_reflns_Friedel_coverage 0.825
_reflns_Friedel_fraction_full 1.000
_reflns_Friedel_fraction_max 1.000
_reflns_number_gt 21428
_reflns_number_total 22429
_reflns_threshold_expression 'I > 2\s(I)'
_cod_data_source_file c4nj00521j2.cif
_cod_data_source_block hmimcf30514
_cod_depositor_comments
;Adding full bibliography for 7054264--7054271.cif.

 Adding full bibliography for 7054264--7054403.cif.
;
_cod_original_cell_volume 7361.4(8)
_cod_database_code 7054264
_shelx_space_group_comment
; 
The symmetry employed for this shelxl refinement is uniquely defined 
by the following loop, which should always be used as a source of 
symmetry information in preference to the above space-group names. 
They are only intended as comments. 
;
_shelx_estimated_absorpt_t_min 0.812
_shelx_estimated_absorpt_t_max 0.977
_shelxl_version_number 2013-4

loop_
_space_group_symop_operation_xyz
'x, y, z'
'-x+1/2, -y, z+1/2'
'-x, y+1/2, -z+1/2'
'x+1/2, -y+1/2, -z'

loop_
_atom_site_label
_atom_site_type_symbol
_atom_site_fract_x
_atom_site_fract_y
_atom_site_fract_z
_atom_site_U_iso_or_equiv
_atom_site_adp_type
_atom_site_occupancy
_atom_site_site_symmetry_order
_atom_site_calc_flag
_atom_site_refinement_flags_posn
_atom_site_refinement_flags_adp
_atom_site_refinement_flags_occupancy
_atom_site_disorder_assembly
_atom_site_disorder_group
S1 S -0.00373(7) 0.67954(2) -0.44773(2) 0.02084(10) Uani 1 1 d . . . . .
S2 S -0.64233(7) 0.49822(2) -0.55631(2) 0.02117(10) Uani 1 1 d . . . . .
S3 S -0.30343(7) 0.67159(2) -0.54610(2) 0.02047(10) Uani 1 1 d . . . . .
S4 S -0.33464(7) 0.50849(2) -0.45983(2) 0.01968(10) Uani 1 1 d . . . . .
S5 S 0.12980(7) 0.86139(3) -0.04060(2) 0.02319(11) Uani 1 1 d . . . . .
S6 S -0.21538(10) 0.84844(3) 0.04732(2) 0.03240(15) Uani 1 1 d . . . . .
F11 F -0.1503(2) 0.72885(9) -0.24630(4) 0.0380(4) Uani 1 1 d . U . . .
F12 F -0.3273(2) 0.78075(8) -0.27129(4) 0.0379(4) Uani 1 1 d . U . . .
F13 F -0.3386(2) 0.69145(8) -0.27747(5) 0.0410(4) Uani 1 1 d . U . . .
F14 F 0.3444(2) 0.76183(10) -0.30636(5) 0.0474(5) Uani 1 1 d . U . . .
F15 F 0.35737(19) 0.71538(7) -0.35626(5) 0.0357(4) Uani 1 1 d . U . . .
F16 F 0.33530(19) 0.80437(6) -0.35799(5) 0.0328(3) Uani 1 1 d . U . . .
F21 F -0.2832(7) 0.4240(8) -0.7265(2) 0.097(4) Uani 0.64(2) 1 d D U P A 1
F22 F -0.4910(13) 0.3920(4) -0.7530(3) 0.0590(19) Uani 0.64(2) 1 d D U P A 1
F23 F -0.4649(11) 0.4796(3) -0.74403(18) 0.0597(17) Uani 0.64(2) 1 d D U P A 1
F21A F -0.393(3) 0.4773(4) -0.7390(5) 0.085(5) Uani 0.36(2) 1 d D U P A 2
F22A F -0.2990(13) 0.3984(6) -0.7257(3) 0.052(3) Uani 0.36(2) 1 d D U P A 2
F23A F -0.5117(15) 0.4031(9) -0.7564(4) 0.061(4) Uani 0.36(2) 1 d D U P A 2
F24 F -1.0061(2) 0.39642(11) -0.69160(5) 0.0536(6) Uani 1 1 d . U . . .
F25 F -0.98121(19) 0.35980(7) -0.63844(5) 0.0369(4) Uani 1 1 d . U . . .
F26 F -1.0156(2) 0.44819(7) -0.64380(5) 0.0364(4) Uani 1 1 d . U . . .
F31 F 0.0306(9) 0.6088(4) -0.7030(2) 0.0449(19) Uani 0.467(4) 1 d D U P B 1
F32 F -0.1599(11) 0.5811(4) -0.7361(2) 0.051(2) Uani 0.467(4) 1 d D U P B 1
F33 F -0.0114(16) 0.5215(5) -0.7080(4) 0.058(3) Uani 0.467(4) 1 d D U P B 1
F31A F -0.129(3) 0.6100(8) -0.7289(5) 0.045(5) Uani 0.114(4) 1 d D U P B 2
F32A F -0.130(3) 0.5206(8) -0.7242(7) 0.055(5) Uani 0.114(4) 1 d D U P B 2
F33A F 0.0588(16) 0.5675(13) -0.7003(5) 0.051(5) Uani 0.114(4) 1 d D U P B 2
F31B F -0.0120(14) 0.6161(4) -0.7130(3) 0.061(3) Uani 0.419(4) 1 d D U P B 3
F32B F -0.1663(13) 0.5531(5) -0.7367(2) 0.053(3) Uani 0.419(4) 1 d D U P B 3
F33B F 0.0271(14) 0.5303(5) -0.7027(4) 0.038(2) Uani 0.419(4) 1 d D U P B 3
F34 F -0.6960(2) 0.61683(8) -0.62274(5) 0.0386(4) Uani 1 1 d . U . . .
F35 F -0.6585(2) 0.62727(8) -0.68014(5) 0.0390(4) Uani 1 1 d . U . . .
F36 F -0.6992(2) 0.54491(7) -0.65788(6) 0.0411(4) Uani 1 1 d . U . . .
F41 F -0.6599(2) 0.63209(8) -0.29470(5) 0.0422(4) Uani 1 1 d . U . . .
F42 F -0.6871(2) 0.54430(8) -0.30440(5) 0.0385(4) Uani 1 1 d . U . . .
F43 F -0.5045(2) 0.57329(11) -0.26832(4) 0.0508(6) Uani 1 1 d . U . . .
F44 F 0.04074(18) 0.62118(7) -0.33971(5) 0.0354(4) Uani 1 1 d . U . . .
F45 F -0.00044(19) 0.53493(7) -0.32590(4) 0.0306(3) Uani 1 1 d . U . . .
F46 F 0.04410(19) 0.55778(8) -0.38150(5) 0.0356(4) Uani 1 1 d . U . . .
F51 F -0.1862(13) 0.9329(3) -0.2255(3) 0.055(2) Uani 0.54(2) 1 d D U P C 1
F52 F -0.2112(13) 0.8489(4) -0.2068(2) 0.053(2) Uani 0.54(2) 1 d D U P C 1
F53 F -0.0199(9) 0.8702(6) -0.24204(18) 0.047(2) Uani 0.54(2) 1 d D U P C 1
F51A F -0.105(2) 0.9324(3) -0.2375(2) 0.057(3) Uani 0.46(2) 1 d D U P C 2
F52A F -0.2426(8) 0.8699(6) -0.2095(3) 0.048(2) Uani 0.46(2) 1 d D U P C 2
F53A F -0.0246(11) 0.8481(5) -0.2355(3) 0.047(2) Uani 0.46(2) 1 d D U P C 2
F54 F 0.4967(2) 0.87850(7) -0.14476(6) 0.0465(5) Uani 1 1 d . U . . .
F55 F 0.4717(2) 0.93797(10) -0.18857(5) 0.0490(5) Uani 1 1 d . U . . .
F56 F 0.47680(19) 0.96598(7) -0.13345(5) 0.0353(4) Uani 1 1 d . U . . .
F61 F -0.1310(19) 0.7884(3) 0.2192(3) 0.086(5) Uani 0.356(10) 1 d D U P D 1
F62 F -0.2596(11) 0.7148(5) 0.2291(2) 0.068(3) Uani 0.356(10) 1 d D U P D 1
F63 F -0.0387(12) 0.7081(6) 0.20547(17) 0.079(4) Uani 0.356(10) 1 d D U P D 1
F61A F -0.2127(9) 0.7830(3) 0.22915(15) 0.0740(18) Uani 0.644(10) 1 d D U P D 2
F62A F -0.1675(11) 0.69685(19) 0.22340(15) 0.090(3) Uani 0.644(10) 1 d D U P D 2
F63A F -0.0002(5) 0.7564(3) 0.20490(9) 0.075(2) Uani 0.644(10) 1 d D U P D 2
F64 F -0.7186(3) 0.71125(10) 0.14032(12) 0.1102(15) Uani 1 1 d . U . . .
F65 F -0.6980(2) 0.77190(10) 0.09742(7) 0.0571(6) Uani 1 1 d . U . . .
F66 F -0.7033(3) 0.79889(10) 0.15286(6) 0.0576(6) Uani 1 1 d . U . . .
N11 N -0.2811(2) 0.73142(9) -0.46558(5) 0.0206(4) Uani 1 1 d . . . . .
H11 H -0.284(4) 0.7169(13) -0.4863(9) 0.027(8) Uiso 1 1 d . . . . .
N12 N -0.2109(2) 0.74765(8) -0.40977(5) 0.0170(3) Uani 1 1 d . . . . .
N21 N -0.3619(2) 0.44776(9) -0.53926(5) 0.0222(4) Uani 1 1 d . . . . .
H21 H -0.355(4) 0.4623(13) -0.5187(9) 0.023(7) Uiso 1 1 d . . . . .
N22 N -0.4359(2) 0.42978(8) -0.59447(5) 0.0161(3) Uani 1 1 d . . . . .
N31 N -0.0879(2) 0.59883(9) -0.51751(5) 0.0202(4) Uani 1 1 d . . . . .
H31 H -0.081(4) 0.6167(14) -0.4995(9) 0.028(8) Uiso 1 1 d . . . . .
N32 N -0.1544(2) 0.57636(8) -0.57252(5) 0.0179(3) Uani 1 1 d . . . . .
N41 N -0.5517(2) 0.58178(8) -0.48794(5) 0.0199(4) Uani 1 1 d . . . . .
H41 H -0.557(4) 0.5647(14) -0.5089(9) 0.029(8) Uiso 1 1 d . . . . .
N42 N -0.4915(2) 0.60077(8) -0.43186(5) 0.0177(3) Uani 1 1 d . . . . .
N51 N -0.1497(3) 0.91436(9) -0.02741(5) 0.0247(4) Uani 1 1 d . . . . .
H51 H -0.156(6) 0.9009(17) -0.0066(11) 0.056(12) Uiso 1 1 d . . . . .
N52 N -0.0721(2) 0.92519(8) -0.08316(5) 0.0181(3) Uani 1 1 d . . . . .
N61 N -0.0074(3) 0.76987(9) 0.02198(6) 0.0281(4) Uani 1 1 d . . . . .
H61 H 0.020(4) 0.7901(14) 0.0043(9) 0.033(9) Uiso 1 1 d . . . . .
N62 N -0.1209(2) 0.74519(8) 0.07238(5) 0.0209(4) Uani 1 1 d . . . . .
C11 C -0.1661(2) 0.72002(9) -0.44104(5) 0.0169(4) Uani 1 1 d . . . . .
C12 C -0.3987(3) 0.76465(10) -0.45042(7) 0.0236(4) Uani 1 1 d . . . . .
H12A H -0.4921 0.7776 -0.4623 0.028 Uiso 1 1 calc R U . . .
C13 C -0.3557(3) 0.77508(10) -0.41576(6) 0.0213(4) Uani 1 1 d . . . . .
H13A H -0.4128 0.7970 -0.3985 0.026 Uiso 1 1 calc R U . . .
C14 C -0.1304(3) 0.74662(9) -0.37546(5) 0.0155(4) Uani 1 1 d . . . . .
C15 C -0.2181(3) 0.73860(9) -0.34375(6) 0.0173(4) Uani 1 1 d . . . . .
H15A H -0.3294 0.7326 -0.3449 0.021 Uiso 1 1 calc R U . . .
C16 C -0.1403(3) 0.73954(9) -0.31028(5) 0.0173(4) Uani 1 1 d . . . . .
C17 C 0.0231(3) 0.74603(9) -0.30817(6) 0.0170(4) Uani 1 1 d . . . . .
H17A H 0.0759 0.7456 -0.2853 0.020 Uiso 1 1 calc R U . . .
C18 C 0.1077(2) 0.75320(9) -0.34043(6) 0.0156(4) Uani 1 1 d . . . . .
C19 C 0.0333(2) 0.75452(9) -0.37421(5) 0.0157(4) Uani 1 1 d . . . . .
H19A H 0.0924 0.7606 -0.3959 0.019 Uiso 1 1 calc R U . . .
C21 C -0.4797(3) 0.45804(9) -0.56339(5) 0.0171(4) Uani 1 1 d . . . . .
C22 C -0.2451(3) 0.41444(11) -0.55437(7) 0.0248(5) Uani 1 1 d . . . . .
H22A H -0.1510 0.4019 -0.5427 0.030 Uiso 1 1 calc R U . . .
C23 C -0.2904(3) 0.40313(10) -0.58886(6) 0.0211(4) Uani 1 1 d . . . . .
H23A H -0.2339 0.3811 -0.6061 0.025 Uiso 1 1 calc R U . . .
C24 C -0.5221(3) 0.42651(9) -0.62787(5) 0.0157(4) Uani 1 1 d . . . . .
C25 C -0.4398(3) 0.43022(10) -0.66077(6) 0.0192(4) Uani 1 1 d . . . . .
H25A H -0.3287 0.4367 -0.6610 0.023 Uiso 1 1 calc R U . . .
C26 C -0.5237(3) 0.42421(11) -0.69321(6) 0.0230(4) Uani 1 1 d . . . . .
C27 C -0.6864(3) 0.41588(10) -0.69363(6) 0.0223(4) Uani 1 1 d . . . . .
H27A H -0.7424 0.4124 -0.7160 0.027 Uiso 1 1 calc R U . . .
C28 C -0.7650(3) 0.41273(9) -0.66050(6) 0.0177(4) Uani 1 1 d . . . . .
C29 C -0.6848(3) 0.41717(9) -0.62747(6) 0.0174(4) Uani 1 1 d . . . . .
H29A H -0.7403 0.4139 -0.6050 0.021 Uiso 1 1 calc R U . . .
C31 C -0.1831(3) 0.61473(9) -0.54531(5) 0.0168(4) Uani 1 1 d . . . . .
C32 C 0.0006(3) 0.55195(10) -0.52688(6) 0.0229(4) Uani 1 1 d . . . . .
H32A H 0.0751 0.5331 -0.5118 0.028 Uiso 1 1 calc R U . . .
C33 C -0.0389(3) 0.53804(10) -0.56136(7) 0.0229(4) Uani 1 1 d . . . . .
H33A H 0.0037 0.5080 -0.5753 0.027 Uiso 1 1 calc R U . . .
C34 C -0.2236(3) 0.57709(9) -0.60812(6) 0.0173(4) Uani 1 1 d . . . . .
C35 C -0.1262(3) 0.57096(9) -0.63833(6) 0.0179(4) Uani 1 1 d . . . . .
H35A H -0.0152 0.5657 -0.6354 0.021 Uiso 1 1 calc R U . . .
C36 C -0.1931(3) 0.57260(10) -0.67307(6) 0.0213(4) Uani 1 1 d . . . . .
C37 C -0.3549(3) 0.58072(10) -0.67762(6) 0.0215(4) Uani 1 1 d . . . . .
H37A H -0.3999 0.5824 -0.7013 0.026 Uiso 1 1 calc R U . . .
C38 C -0.4499(3) 0.58639(9) -0.64682(6) 0.0195(4) Uani 1 1 d . . . . .
C39 C -0.3864(3) 0.58437(9) -0.61188(6) 0.0186(4) Uani 1 1 d . . . . .
H39A H -0.4526 0.5879 -0.5910 0.022 Uiso 1 1 calc R U . . .
C41 C -0.4582(2) 0.56434(9) -0.46006(6) 0.0164(4) Uani 1 1 d . . . . .
C42 C -0.6430(3) 0.62737(10) -0.47764(6) 0.0236(4) Uani 1 1 d . . . . .
H42A H -0.7173 0.6468 -0.4925 0.028 Uiso 1 1 calc R U . . .
C43 C -0.6074(3) 0.63916(10) -0.44272(6) 0.0221(4) Uani 1 1 d . . . . .
H43A H -0.6525 0.6681 -0.4282 0.027 Uiso 1 1 calc R U . . .
C44 C -0.4279(2) 0.59597(9) -0.39588(6) 0.0155(4) Uani 1 1 d . . . . .
C45 C -0.5300(3) 0.59531(9) -0.36623(6) 0.0170(4) Uani 1 1 d . . . . .
H45A H -0.6410 0.5999 -0.3696 0.020 Uiso 1 1 calc R U . . .
C46 C -0.4670(3) 0.58785(9) -0.33140(6) 0.0184(4) Uani 1 1 d . . . . .
C47 C -0.3052(3) 0.58063(9) -0.32622(6) 0.0194(4) Uani 1 1 d . . . . .
H47A H -0.2632 0.5750 -0.3025 0.023 Uiso 1 1 calc R U . . .
C48 C -0.2052(3) 0.58180(9) -0.35655(6) 0.0169(4) Uani 1 1 d . . . . .
C49 C -0.2645(2) 0.59010(9) -0.39159(6) 0.0166(4) Uani 1 1 d . . . . .
H49A H -0.1954 0.5917 -0.4120 0.020 Uiso 1 1 calc R U . . .
C51 C -0.0313(3) 0.90083(9) -0.05059(6) 0.0184(4) Uani 1 1 d . . . . .
C52 C -0.2661(3) 0.94552(11) -0.04464(7) 0.0259(5) Uani 1 1 d . . . . .
H52A H -0.3614 0.9592 -0.0340 0.031 Uiso 1 1 calc R U . . .
C53 C -0.2181(3) 0.95268(11) -0.07941(6) 0.0233(4) Uani 1 1 d . . . . .
H53A H -0.2731 0.9727 -0.0979 0.028 Uiso 1 1 calc R U . . .
C54 C 0.0085(3) 0.91903(9) -0.11702(5) 0.0163(4) Uani 1 1 d . . . . .
C55 C -0.0803(3) 0.90632(9) -0.14781(6) 0.0178(4) Uani 1 1 d . . . . .
H55A H -0.1918 0.9014 -0.1460 0.021 Uiso 1 1 calc R U . . .
C56 C -0.0048(3) 0.90086(9) -0.18140(6) 0.0187(4) Uani 1 1 d . . . . .
C57 C 0.1585(3) 0.90719(9) -0.18420(6) 0.0197(4) Uani 1 1 d . . . . .
H57A H 0.2102 0.9030 -0.2071 0.024 Uiso 1 1 calc R U . . .
C58 C 0.2449(3) 0.91967(9) -0.15306(6) 0.0174(4) Uani 1 1 d . . . . .
C59 C 0.1719(3) 0.92612(9) -0.11920(6) 0.0173(4) Uani 1 1 d . . . . .
H59A H 0.2324 0.9351 -0.0981 0.021 Uiso 1 1 calc R U . . .
C61 C -0.1136(3) 0.78728(10) 0.04706(6) 0.0233(4) Uani 1 1 d . . . . .
C62 C 0.0535(3) 0.71779(12) 0.03128(8) 0.0312(5) Uani 1 1 d . . . . .
H62A H 0.1303 0.6970 0.0180 0.037 Uiso 1 1 calc R U . . .
C63 C -0.0166(3) 0.70232(11) 0.06265(7) 0.0271(5) Uani 1 1 d . . . . .
H63A H 0.0016 0.6685 0.0757 0.033 Uiso 1 1 calc R U . . .
C64 C -0.2159(3) 0.74647(9) 0.10454(6) 0.0193(4) Uani 1 1 d . . . . .
C65 C -0.1429(3) 0.74293(9) 0.13821(6) 0.0205(4) Uani 1 1 d . . . . .
H65A H -0.0310 0.7390 0.1399 0.025 Uiso 1 1 calc R U . . .
C66 C -0.2353(3) 0.74520(11) 0.16956(6) 0.0249(5) Uani 1 1 d . . . . .
C67 C -0.3989(3) 0.75072(11) 0.16752(7) 0.0290(5) Uani 1 1 d . . . . .
H67A H -0.4615 0.7523 0.1890 0.035 Uiso 1 1 calc R U . . .
C68 C -0.4689(3) 0.75393(10) 0.13341(8) 0.0262(5) Uani 1 1 d . . . . .
C69 C -0.3796(3) 0.75199(10) 0.10164(7) 0.0232(4) Uani 1 1 d . . . . .
H69A H -0.4292 0.7544 0.0784 0.028 Uiso 1 1 calc R U . . .
C110 C -0.2386(3) 0.73489(11) -0.27627(6) 0.0226(4) Uani 1 1 d . . . . .
C120 C 0.2853(3) 0.75915(10) -0.33967(6) 0.0199(4) Uani 1 1 d . . . . .
C210 C -0.4369(3) 0.42844(16) -0.72892(7) 0.0388(7) Uani 1 1 d D U . . .
C220 C -0.9410(3) 0.40384(11) -0.65920(7) 0.0244(5) Uani 1 1 d . . . . .
C310 C -0.0869(3) 0.56898(12) -0.70598(7) 0.0304(5) Uani 1 1 d D U . . .
C320 C -0.6259(3) 0.59376(10) -0.65186(7) 0.0236(4) Uani 1 1 d . . . . .
C410 C -0.5783(3) 0.58451(12) -0.29945(6) 0.0248(5) Uani 1 1 d . . . . .
C420 C -0.0301(3) 0.57418(10) -0.35092(6) 0.0206(4) Uani 1 1 d . . . . .
C510 C -0.1014(3) 0.88836(12) -0.21481(6) 0.0275(5) Uani 1 1 d D U . . .
C520 C 0.4217(3) 0.92557(11) -0.15530(7) 0.0228(4) Uani 1 1 d . . . . .
C610 C -0.1558(4) 0.74302(13) 0.20643(7) 0.0381(6) Uani 1 1 d D U . . .
C620 C -0.6477(4) 0.75839(13) 0.13097(11) 0.0442(8) Uani 1 1 d . . . . .

loop_
_atom_site_aniso_label
_atom_site_aniso_U_11
_atom_site_aniso_U_22
_atom_site_aniso_U_33
_atom_site_aniso_U_23
_atom_site_aniso_U_13
_atom_site_aniso_U_12
S1 0.0163(2) 0.0289(3) 0.0174(2) -0.00620(19) -0.00148(19) 0.0057(2)
S2 0.0175(2) 0.0288(3) 0.0173(2) -0.0057(2) -0.00025(18) 0.0036(2)
S3 0.0233(3) 0.0224(2) 0.0157(2) -0.00206(18) -0.00324(19) 0.0058(2)
S4 0.0218(2) 0.0227(2) 0.0146(2) -0.00289(18) -0.00245(18) 0.00601(19)
S5 0.0226(3) 0.0291(3) 0.0179(2) 0.0039(2) 0.0012(2) 0.0073(2)
S6 0.0545(4) 0.0264(3) 0.0163(2) 0.0031(2) 0.0118(3) 0.0136(3)
F11 0.0333(8) 0.0655(11) 0.0151(6) 0.0042(7) 0.0006(6) -0.0043(8)
F12 0.0406(9) 0.0431(9) 0.0301(8) -0.0045(7) 0.0163(7) 0.0105(8)
F13 0.0469(10) 0.0475(10) 0.0286(8) -0.0082(7) 0.0153(7) -0.0257(9)
F14 0.0229(8) 0.0957(16) 0.0237(8) -0.0034(9) -0.0064(6) -0.0109(9)
F15 0.0203(7) 0.0271(7) 0.0598(11) -0.0091(7) 0.0019(7) 0.0062(6)
F16 0.0203(7) 0.0253(7) 0.0529(10) 0.0080(7) 0.0044(7) -0.0035(6)
F21 0.0248(19) 0.241(11) 0.025(2) 0.022(5) 0.0076(15) 0.008(4)
F22 0.080(5) 0.073(3) 0.024(3) -0.017(2) 0.011(3) 0.015(3)
F23 0.070(4) 0.080(3) 0.0295(18) 0.0180(17) 0.018(2) -0.008(2)
F21A 0.121(12) 0.069(5) 0.065(7) -0.002(4) 0.066(8) -0.025(5)
F22A 0.031(4) 0.099(7) 0.026(3) -0.009(4) 0.017(3) 0.014(4)
F23A 0.028(4) 0.143(11) 0.012(3) -0.009(5) -0.002(2) -0.011(5)
F24 0.0249(8) 0.1035(18) 0.0323(9) -0.0136(10) -0.0104(7) -0.0063(10)
F25 0.0209(7) 0.0274(8) 0.0625(11) 0.0068(7) 0.0025(7) -0.0034(6)
F26 0.0221(7) 0.0281(8) 0.0590(11) -0.0022(7) 0.0060(7) 0.0070(6)
F31 0.027(3) 0.072(5) 0.035(3) -0.001(3) 0.007(2) -0.013(3)
F32 0.033(3) 0.103(7) 0.017(3) 0.011(5) -0.0043(19) 0.000(5)
F33 0.088(9) 0.050(3) 0.035(6) -0.002(3) 0.027(6) 0.022(5)
F31A 0.060(14) 0.054(8) 0.022(8) 0.007(7) 0.010(7) 0.015(9)
F32A 0.063(13) 0.055(8) 0.048(12) -0.021(8) 0.021(9) -0.007(8)
F33A 0.029(6) 0.091(15) 0.034(9) 0.018(11) -0.001(5) -0.006(7)
F31B 0.078(8) 0.039(3) 0.064(7) 0.008(3) 0.040(5) -0.011(4)
F32B 0.032(3) 0.113(8) 0.014(2) -0.012(5) -0.003(2) 0.007(5)
F33B 0.030(3) 0.061(5) 0.022(3) 0.000(4) 0.005(2) 0.020(3)
F34 0.0230(8) 0.0487(10) 0.0442(9) -0.0114(8) -0.0017(7) 0.0088(7)
F35 0.0296(8) 0.0409(9) 0.0465(10) 0.0139(8) -0.0124(7) 0.0065(7)
F36 0.0228(8) 0.0229(7) 0.0775(13) -0.0051(8) -0.0144(8) -0.0047(6)
F41 0.0446(10) 0.0437(10) 0.0383(9) -0.0068(7) 0.0213(8) 0.0093(8)
F42 0.0275(8) 0.0472(10) 0.0408(9) -0.0024(8) 0.0101(7) -0.0124(7)
F43 0.0269(8) 0.1078(18) 0.0176(7) 0.0122(9) -0.0004(6) 0.0013(10)
F44 0.0196(7) 0.0236(7) 0.0629(11) -0.0086(7) -0.0123(7) -0.0027(6)
F45 0.0223(7) 0.0314(8) 0.0381(8) 0.0053(6) -0.0077(6) 0.0030(6)
F46 0.0181(7) 0.0568(11) 0.0317(8) -0.0085(7) 0.0027(6) 0.0087(7)
F51 0.063(5) 0.056(3) 0.047(4) -0.006(2) -0.033(3) 0.017(3)
F52 0.055(4) 0.073(4) 0.030(2) -0.002(3) -0.010(3) -0.041(3)
F53 0.037(2) 0.087(6) 0.0169(19) -0.015(3) -0.0004(15) -0.001(3)
F51A 0.085(7) 0.055(3) 0.030(3) 0.014(2) -0.027(4) -0.011(3)
F52A 0.020(2) 0.100(7) 0.024(2) -0.009(4) -0.0060(17) -0.011(3)
F53A 0.043(3) 0.062(5) 0.037(4) -0.029(3) -0.011(3) 0.007(3)
F54 0.0214(8) 0.0288(8) 0.0892(15) 0.0106(9) 0.0031(9) 0.0047(7)
F55 0.0260(8) 0.0934(16) 0.0276(8) 0.0077(9) 0.0082(7) -0.0180(9)
F56 0.0200(7) 0.0376(9) 0.0484(10) -0.0102(7) -0.0046(7) -0.0066(6)
F61 0.156(13) 0.039(3) 0.064(7) 0.001(3) -0.064(7) -0.022(5)
F62 0.077(5) 0.107(7) 0.019(3) 0.019(3) 0.002(3) -0.007(5)
F63 0.075(6) 0.135(9) 0.026(3) 0.001(4) -0.013(3) 0.058(6)
F61A 0.100(4) 0.087(4) 0.035(2) -0.024(2) -0.011(2) 0.020(3)
F62A 0.173(7) 0.045(2) 0.051(3) 0.025(2) -0.063(4) -0.037(3)
F63A 0.052(2) 0.145(6) 0.0276(16) 0.010(2) -0.0182(15) -0.023(3)
F64 0.0215(9) 0.0465(13) 0.263(4) 0.070(2) 0.0125(17) 0.0007(9)
F65 0.0283(9) 0.0683(14) 0.0746(15) -0.0073(12) -0.0134(10) 0.0076(10)
F66 0.0416(11) 0.0688(14) 0.0625(13) 0.0097(11) 0.0135(10) 0.0279(11)
N11 0.0181(8) 0.0282(10) 0.0155(8) -0.0041(7) -0.0036(7) 0.0042(7)
N12 0.0146(8) 0.0227(9) 0.0137(7) -0.0014(6) -0.0003(6) 0.0034(7)
N21 0.0230(9) 0.0283(9) 0.0151(8) -0.0037(7) -0.0035(7) 0.0031(8)
N22 0.0154(8) 0.0208(8) 0.0122(7) -0.0011(6) -0.0007(6) 0.0012(7)
N31 0.0222(9) 0.0221(9) 0.0161(8) -0.0005(7) -0.0018(7) 0.0023(7)
N32 0.0184(8) 0.0195(8) 0.0159(8) -0.0012(6) -0.0022(6) 0.0019(7)
N41 0.0217(9) 0.0228(9) 0.0152(8) -0.0007(7) -0.0021(7) 0.0026(7)
N42 0.0175(8) 0.0204(8) 0.0153(7) -0.0018(6) -0.0022(6) 0.0025(7)
N51 0.0263(10) 0.0312(10) 0.0166(8) 0.0041(7) 0.0058(7) 0.0062(9)
N52 0.0168(8) 0.0241(9) 0.0134(7) 0.0012(7) 0.0020(6) 0.0027(7)
N61 0.0389(12) 0.0263(10) 0.0189(9) 0.0000(8) 0.0073(9) 0.0031(9)
N62 0.0235(9) 0.0215(9) 0.0176(8) -0.0004(7) 0.0021(7) 0.0007(7)
C11 0.0148(9) 0.0222(9) 0.0137(8) -0.0014(7) 0.0002(7) 0.0012(7)
C12 0.0194(10) 0.0281(11) 0.0233(10) -0.0030(9) -0.0041(8) 0.0071(8)
C13 0.0153(9) 0.0273(11) 0.0214(10) -0.0037(8) -0.0018(8) 0.0056(8)
C14 0.0163(9) 0.0178(9) 0.0124(8) -0.0018(7) -0.0017(7) 0.0009(7)
C15 0.0145(9) 0.0220(10) 0.0155(9) -0.0034(7) 0.0013(7) -0.0008(7)
C16 0.0180(9) 0.0203(9) 0.0137(8) -0.0020(7) 0.0020(7) 0.0002(8)
C17 0.0182(9) 0.0195(9) 0.0134(8) -0.0018(7) -0.0011(7) -0.0004(8)
C18 0.0138(8) 0.0176(9) 0.0154(8) -0.0015(7) 0.0007(7) -0.0018(7)
C19 0.0154(9) 0.0172(9) 0.0144(8) -0.0002(7) -0.0001(7) 0.0004(7)
C21 0.0176(9) 0.0203(9) 0.0132(8) -0.0006(7) 0.0004(7) -0.0008(8)
C22 0.0215(10) 0.0315(12) 0.0213(10) -0.0018(9) -0.0047(8) 0.0067(9)
C23 0.0196(10) 0.0239(10) 0.0197(9) -0.0033(8) -0.0018(8) 0.0054(8)
C24 0.0172(9) 0.0180(9) 0.0118(8) -0.0014(7) -0.0019(7) 0.0014(7)
C25 0.0161(9) 0.0273(11) 0.0142(9) 0.0010(8) 0.0012(7) 0.0016(8)
C26 0.0210(10) 0.0364(12) 0.0116(8) -0.0017(8) 0.0013(8) 0.0031(9)
C27 0.0200(10) 0.0314(12) 0.0156(9) -0.0021(8) -0.0022(8) 0.0038(9)
C28 0.0159(9) 0.0200(10) 0.0172(9) -0.0016(7) -0.0015(7) 0.0011(7)
C29 0.0175(9) 0.0199(9) 0.0148(8) -0.0004(7) 0.0004(7) -0.0004(8)
C31 0.0162(9) 0.0198(9) 0.0145(8) 0.0000(7) 0.0014(7) 0.0002(7)
C32 0.0231(11) 0.0233(10) 0.0224(10) 0.0005(8) -0.0047(9) 0.0060(9)
C33 0.0210(10) 0.0235(10) 0.0243(10) -0.0013(8) -0.0038(8) 0.0063(8)
C34 0.0192(9) 0.0164(9) 0.0164(9) -0.0014(7) -0.0028(7) -0.0009(8)
C35 0.0165(9) 0.0182(9) 0.0189(9) -0.0009(7) -0.0017(7) 0.0009(8)
C36 0.0228(10) 0.0233(10) 0.0177(9) 0.0002(8) -0.0016(8) -0.0006(9)
C37 0.0221(10) 0.0230(10) 0.0195(9) -0.0007(8) -0.0068(8) -0.0002(9)
C38 0.0179(9) 0.0164(9) 0.0243(10) -0.0013(8) -0.0057(8) -0.0003(8)
C39 0.0173(9) 0.0191(9) 0.0194(9) -0.0022(7) -0.0015(7) -0.0011(8)
C41 0.0168(9) 0.0176(9) 0.0148(8) 0.0009(7) 0.0005(7) -0.0008(7)
C42 0.0229(11) 0.0259(11) 0.0220(10) 0.0013(8) -0.0039(9) 0.0056(9)
C43 0.0196(10) 0.0230(10) 0.0238(10) -0.0014(8) -0.0026(8) 0.0044(8)
C44 0.0162(9) 0.0155(9) 0.0148(8) -0.0043(7) -0.0015(7) 0.0005(7)
C45 0.0133(9) 0.0183(9) 0.0194(9) -0.0032(7) -0.0007(7) 0.0008(7)
C46 0.0158(9) 0.0232(10) 0.0161(9) -0.0021(8) 0.0007(7) -0.0005(8)
C47 0.0188(10) 0.0224(10) 0.0171(9) -0.0053(7) -0.0017(8) -0.0005(8)
C48 0.0126(8) 0.0181(9) 0.0201(9) -0.0040(7) -0.0027(7) 0.0011(7)
C49 0.0141(9) 0.0189(9) 0.0168(9) -0.0042(7) 0.0000(7) 0.0000(7)
C51 0.0187(9) 0.0214(9) 0.0151(9) 0.0009(7) 0.0013(7) 0.0009(8)
C52 0.0201(10) 0.0338(12) 0.0239(11) 0.0001(9) 0.0046(8) 0.0083(9)
C53 0.0171(10) 0.0308(12) 0.0221(10) 0.0040(9) 0.0016(8) 0.0063(9)
C54 0.0180(9) 0.0179(9) 0.0130(8) 0.0013(7) 0.0015(7) -0.0002(8)
C55 0.0165(9) 0.0198(10) 0.0172(9) 0.0009(7) -0.0001(7) -0.0021(8)
C56 0.0225(10) 0.0199(9) 0.0138(8) -0.0002(7) -0.0015(8) -0.0028(8)
C57 0.0214(10) 0.0221(10) 0.0156(9) -0.0009(7) 0.0033(7) -0.0011(8)
C58 0.0162(9) 0.0195(9) 0.0166(9) 0.0018(7) 0.0021(7) -0.0013(7)
C59 0.0178(9) 0.0192(9) 0.0150(8) -0.0004(7) 0.0002(7) -0.0011(7)
C61 0.0342(12) 0.0231(10) 0.0126(9) -0.0031(8) 0.0015(8) 0.0006(9)
C62 0.0328(13) 0.0298(13) 0.0309(13) -0.0014(10) 0.0084(10) 0.0056(10)
C63 0.0270(12) 0.0254(11) 0.0290(12) 0.0018(9) 0.0034(10) 0.0026(9)
C64 0.0222(10) 0.0186(9) 0.0169(9) 0.0020(7) 0.0017(8) -0.0011(8)
C65 0.0194(10) 0.0200(9) 0.0220(10) 0.0021(8) -0.0003(8) -0.0021(8)
C66 0.0320(12) 0.0253(11) 0.0175(9) 0.0032(8) 0.0011(9) -0.0003(9)
C67 0.0307(13) 0.0261(12) 0.0302(12) 0.0045(10) 0.0121(10) 0.0009(10)
C68 0.0209(11) 0.0204(10) 0.0374(13) 0.0029(9) 0.0056(9) 0.0005(9)
C69 0.0224(11) 0.0203(10) 0.0268(11) 0.0018(8) -0.0033(9) -0.0010(9)
C110 0.0241(11) 0.0287(11) 0.0150(9) -0.0024(8) 0.0036(8) -0.0037(9)
C120 0.0162(9) 0.0224(10) 0.0213(10) -0.0021(8) -0.0018(8) -0.0009(8)
C210 0.0273(13) 0.073(2) 0.0159(10) -0.0018(12) 0.0033(9) 0.0000(13)
C220 0.0172(10) 0.0282(12) 0.0277(11) -0.0033(9) -0.0033(8) 0.0002(9)
C310 0.0298(12) 0.0413(14) 0.0200(10) 0.0018(10) 0.0002(9) 0.0009(11)
C320 0.0198(10) 0.0193(10) 0.0316(12) -0.0002(9) -0.0074(9) -0.0010(8)
C410 0.0184(10) 0.0391(13) 0.0168(9) -0.0002(9) 0.0007(8) -0.0007(9)
C420 0.0129(9) 0.0227(10) 0.0262(10) -0.0056(8) -0.0029(8) 0.0007(8)
C510 0.0269(12) 0.0371(13) 0.0184(10) -0.0020(9) -0.0048(9) -0.0032(10)
C520 0.0172(10) 0.0277(11) 0.0234(10) 0.0023(9) 0.0025(8) -0.0022(8)
C610 0.0500(17) 0.0430(15) 0.0214(11) 0.0040(11) -0.0010(11) -0.0030(14)
C620 0.0250(13) 0.0307(14) 0.077(2) 0.0164(14) 0.0094(14) 0.0039(11)

loop_
_atom_type_symbol
_atom_type_description
_atom_type_scat_dispersion_real
_atom_type_scat_dispersion_imag
_atom_type_scat_source
C C 0.0033 0.0016 'International Tables Vol C Tables 4.2.6.8 and 6.1.1.4'
H H 0.0000 0.0000 'International Tables Vol C Tables 4.2.6.8 and 6.1.1.4'
N N 0.0061 0.0033 'International Tables Vol C Tables 4.2.6.8 and 6.1.1.4'
F F 0.0171 0.0103 'International Tables Vol C Tables 4.2.6.8 and 6.1.1.4'
S S 0.1246 0.1234 'International Tables Vol C Tables 4.2.6.8 and 6.1.1.4'

loop_
_geom_angle_atom_site_label_1
_geom_angle_atom_site_label_2
_geom_angle_atom_site_label_3
_geom_angle
C11 N11 C12 111.18(18)
C11 N12 C13 109.34(17)
C11 N12 C14 126.54(18)
C13 N12 C14 124.02(18)
C21 N21 C22 111.43(19)
C21 N22 C23 109.67(17)
C21 N22 C24 127.01(18)
C23 N22 C24 123.32(18)
C31 N31 C32 110.99(19)
C31 N32 C33 110.16(18)
C31 N32 C34 125.64(18)
C33 N32 C34 124.08(18)
C41 N41 C42 110.97(19)
C41 N42 C43 109.93(18)
C41 N42 C44 124.44(18)
C43 N42 C44 125.36(18)
C51 N51 C52 111.41(19)
C51 N52 C53 109.42(18)
C51 N52 C54 126.62(18)
C53 N52 C54 123.60(18)
C61 N61 C62 110.7(2)
C61 N62 C63 109.57(19)
C61 N62 C64 124.79(19)
C63 N62 C64 125.6(2)
N11 C11 N12 105.23(18)
N11 C11 S1 126.77(16)
N12 C11 S1 127.99(16)
C13 C12 N11 106.9(2)
C12 C13 N12 107.29(19)
C15 C14 C19 121.16(19)
C15 C14 N12 119.04(19)
C19 C14 N12 119.79(18)
C14 C15 C16 118.97(19)
C17 C16 C15 121.23(19)
C17 C16 C110 120.64(19)
C15 C16 C110 118.1(2)
C16 C17 C18 118.35(19)
C19 C18 C17 121.95(19)
C19 C18 C120 117.67(19)
C17 C18 C120 120.38(19)
C18 C19 C14 118.28(19)
N21 C21 N22 104.85(19)
N21 C21 S2 126.67(16)
N22 C21 S2 128.47(16)
C23 C22 N21 106.8(2)
C22 C23 N22 107.22(19)
C29 C24 C25 120.69(19)
C29 C24 N22 120.17(18)
C25 C24 N22 119.07(19)
C26 C25 C24 118.7(2)
C27 C26 C25 121.8(2)
C27 C26 C210 118.8(2)
C25 C26 C210 119.4(2)
C26 C27 C28 118.1(2)
C27 C28 C29 121.8(2)
C27 C28 C220 120.6(2)
C29 C28 C220 117.6(2)
C24 C29 C28 118.86(19)
N31 C31 N32 104.87(18)
N31 C31 S3 126.39(16)
N32 C31 S3 128.69(16)
C33 C32 N31 107.3(2)
C32 C33 N32 106.6(2)
C35 C34 C39 121.2(2)
C35 C34 N32 119.08(19)
C39 C34 N32 119.7(2)
C34 C35 C36 119.2(2)
C37 C36 C35 120.8(2)
C37 C36 C310 119.8(2)
C35 C36 C310 119.3(2)
C36 C37 C38 118.8(2)
C39 C38 C37 121.5(2)
C39 C38 C320 119.8(2)
C37 C38 C320 118.7(2)
C34 C39 C38 118.5(2)
N41 C41 N42 104.72(18)
N41 C41 S4 127.11(17)
N42 C41 S4 128.13(16)
C43 C42 N41 107.4(2)
C42 C43 N42 106.9(2)
C45 C44 C49 121.61(19)
C45 C44 N42 119.43(19)
C49 C44 N42 118.92(19)
C44 C45 C46 118.86(19)
C47 C46 C45 121.0(2)
C47 C46 C410 120.0(2)
C45 C46 C410 118.85(19)
C46 C47 C48 118.8(2)
C49 C48 C47 121.4(2)
C49 C48 C420 119.8(2)
C47 C48 C420 118.8(2)
C48 C49 C44 118.24(19)
N51 C51 N52 105.19(19)
N51 C51 S5 126.14(17)
N52 C51 S5 128.66(17)
C53 C52 N51 106.7(2)
C52 C53 N52 107.3(2)
C55 C54 C59 120.94(19)
C55 C54 N52 118.35(19)
C59 C54 N52 120.71(19)
C54 C55 C56 119.6(2)
C57 C56 C55 120.6(2)
C57 C56 C510 120.0(2)
C55 C56 C510 119.5(2)
C58 C57 C56 118.89(19)
C57 C58 C59 121.7(2)
C57 C58 C520 119.8(2)
C59 C58 C520 118.5(2)
C54 C59 C58 118.37(19)
N61 C61 N62 105.5(2)
N61 C61 S6 127.26(19)
N62 C61 S6 127.24(18)
C63 C62 N61 107.0(2)
C62 C63 N62 107.2(2)
C65 C64 C69 121.1(2)
C65 C64 N62 119.1(2)
C69 C64 N62 119.8(2)
C64 C65 C66 119.1(2)
C67 C66 C65 121.1(2)
C67 C66 C610 119.5(2)
C65 C66 C610 119.3(2)
C68 C67 C66 118.5(2)
C67 C68 C69 121.6(2)
C67 C68 C620 118.8(3)
C69 C68 C620 119.6(3)
C68 C69 C64 118.5(2)
F13 C110 F11 107.2(2)
F13 C110 F12 106.5(2)
F11 C110 F12 106.72(19)
F13 C110 C16 112.22(19)
F11 C110 C16 112.6(2)
F12 C110 C16 111.2(2)
F14 C120 F16 107.9(2)
F14 C120 F15 106.5(2)
F16 C120 F15 104.69(19)
F14 C120 C18 113.40(19)
F16 C120 C18 112.33(19)
F15 C120 C18 111.49(19)
F21 C210 F22 109.6(7)
F21A C210 F23A 109.4(10)
F21 C210 F23 105.8(6)
F22 C210 F23 104.9(5)
F21A C210 F22A 104.7(9)
F23A C210 F22A 103.3(8)
F21A C210 C26 117.0(6)
F21 C210 C26 114.9(4)
F22 C210 C26 111.7(5)
F23A C210 C26 113.4(7)
F23 C210 C26 109.3(4)
F22A C210 C26 107.6(6)
F24 C220 F25 107.5(2)
F24 C220 F26 106.7(2)
F25 C220 F26 104.9(2)
F24 C220 C28 113.7(2)
F25 C220 C28 112.3(2)
F26 C220 C28 111.3(2)
F32 C310 F33 112.2(7)
F33A C310 F31A 112.7(13)
F31B C310 F33B 105.2(8)
F31B C310 F32B 108.1(6)
F33B C310 F32B 103.6(7)
F32 C310 F31 104.7(5)
F33 C310 F31 104.6(7)
F33A C310 F32A 108.4(13)
F31A C310 F32A 103.6(11)
F33A C310 C36 117.1(9)
F32 C310 C36 112.9(5)
F33 C310 C36 112.7(8)
F31B C310 C36 113.2(6)
F31A C310 C36 107.7(10)
F33B C310 C36 113.2(8)
F32B C310 C36 112.7(5)
F31 C310 C36 109.0(5)
F32A C310 C36 106.2(9)
F36 C320 F35 107.3(2)
F36 C320 F34 106.6(2)
F35 C320 F34 106.4(2)
F36 C320 C38 112.00(19)
F35 C320 C38 111.5(2)
F34 C320 C38 112.6(2)
F43 C410 F41 107.4(2)
F43 C410 F42 107.1(2)
F41 C410 F42 105.8(2)
F43 C410 C46 112.9(2)
F41 C410 C46 112.2(2)
F42 C410 C46 111.1(2)
F45 C420 F44 106.98(19)
F45 C420 F46 106.47(19)
F44 C420 F46 107.0(2)
F45 C420 C48 111.3(2)
F44 C420 C48 112.41(19)
F46 C420 C48 112.26(19)
F53 C510 F51 108.9(4)
F52A C510 F51A 109.9(5)
F53 C510 F52 107.5(5)
F51 C510 F52 104.4(4)
F52A C510 F53A 106.2(6)
F51A C510 F53A 102.3(5)
F52A C510 C56 116.7(5)
F53 C510 C56 114.2(4)
F51 C510 C56 111.9(3)
F51A C510 C56 111.4(3)
F52 C510 C56 109.4(4)
F53A C510 C56 109.3(5)
F55 C520 F56 106.3(2)
F55 C520 F54 107.5(2)
F56 C520 F54 105.4(2)
F55 C520 C58 112.8(2)
F56 C520 C58 112.4(2)
F54 C520 C58 112.0(2)
F61 C610 F63 117.3(8)
F62A C610 F63A 107.5(5)
F62A C610 F61A 106.3(5)
F63A C610 F61A 101.8(4)
F61 C610 F62 108.3(8)
F63 C610 F62 100.8(6)
F61 C610 C66 113.5(5)
F62A C610 C66 115.8(3)
F63 C610 C66 109.7(4)
F63A C610 C66 112.7(3)
F61A C610 C66 111.7(4)
F62 C610 C66 105.9(4)
F64 C620 F66 107.4(3)
F64 C620 F65 107.5(3)
F66 C620 F65 105.5(2)
F64 C620 C68 112.1(2)
F66 C620 C68 111.3(3)
F65 C620 C68 112.7(3)

loop_
_geom_bond_atom_site_label_1
_geom_bond_atom_site_label_2
_geom_bond_distance
S1 C11 1.692(2)
S2 C21 1.692(2)
S3 C31 1.692(2)
S4 C41 1.689(2)
S5 C51 1.692(2)
S6 C61 1.690(2)
F11 C110 1.335(3)
F12 C110 1.336(3)
F13 C110 1.335(3)
F14 C120 1.320(3)
F15 C120 1.351(3)
F16 C120 1.337(3)
F21 C210 1.303(6)
F22 C210 1.318(7)
F23 C210 1.359(7)
F21A C210 1.276(10)
F22A C210 1.370(9)
F23A C210 1.332(11)
F24 C220 1.321(3)
F25 C220 1.340(3)
F26 C220 1.353(3)
F31 C310 1.376(8)
F32 C310 1.298(7)
F33 C310 1.300(10)
F31A C310 1.336(13)
F32A C310 1.381(14)
F33A C310 1.246(13)
F31B C310 1.314(8)
F32B C310 1.364(8)
F33B C310 1.337(9)
F34 C320 1.338(3)
F35 C320 1.337(3)
F36 C320 1.336(3)
F41 C410 1.337(3)
F42 C410 1.338(3)
F43 C410 1.327(3)
F44 C420 1.334(3)
F45 C420 1.333(3)
F46 C420 1.342(3)
F51 C510 1.339(5)
F52 C510 1.350(6)
F53 C510 1.287(7)
F51A C510 1.340(6)
F52A C510 1.283(8)
F53A C510 1.384(7)
F54 C520 1.344(3)
F55 C520 1.324(3)
F56 C520 1.336(3)
F61 C610 1.196(8)
F62 C610 1.382(8)
F63 C610 1.291(7)
F61A C610 1.354(5)
F62A C610 1.267(5)
F63A C610 1.350(5)
F64 C620 1.317(4)
F65 C620 1.340(4)
F66 C620 1.339(4)
N11 C11 1.350(3)
N11 C12 1.385(3)
N12 C11 1.375(3)
N12 C13 1.402(3)
N12 C14 1.429(3)
N21 C21 1.352(3)
N21 C22 1.380(3)
N22 C21 1.374(3)
N22 C23 1.396(3)
N22 C24 1.426(3)
N31 C31 1.352(3)
N31 C32 1.386(3)
N32 C31 1.375(3)
N32 C33 1.396(3)
N32 C34 1.430(3)
N41 C41 1.356(3)
N41 C42 1.384(3)
N42 C41 1.379(3)
N42 C43 1.396(3)
N42 C44 1.429(3)
N51 C51 1.350(3)
N51 C52 1.383(3)
N52 C51 1.372(3)
N52 C53 1.401(3)
N52 C54 1.423(3)
N61 C61 1.349(3)
N61 C62 1.385(3)
N62 C61 1.367(3)
N62 C63 1.394(3)
N62 C64 1.426(3)
C12 C13 1.345(3)
C14 C15 1.391(3)
C14 C19 1.393(3)
C15 C16 1.392(3)
C16 C17 1.388(3)
C16 C110 1.501(3)
C17 C18 1.392(3)
C18 C19 1.389(3)
C18 C120 1.504(3)
C22 C23 1.348(3)
C24 C29 1.390(3)
C24 C25 1.394(3)
C25 C26 1.391(3)
C26 C27 1.386(3)
C26 C210 1.503(3)
C27 C28 1.386(3)
C28 C29 1.391(3)
C28 C220 1.499(3)
C32 C33 1.349(3)
C34 C35 1.387(3)
C34 C39 1.390(3)
C35 C36 1.394(3)
C36 C37 1.387(3)
C36 C310 1.505(3)
C37 C38 1.391(3)
C38 C39 1.390(3)
C38 C320 1.506(3)
C42 C43 1.345(3)
C44 C45 1.387(3)
C44 C49 1.393(3)
C45 C46 1.394(3)
C46 C47 1.388(3)
C46 C410 1.503(3)
C47 C48 1.395(3)
C48 C49 1.393(3)
C48 C420 1.501(3)
C52 C53 1.349(3)
C54 C55 1.388(3)
C54 C59 1.390(3)
C55 C56 1.393(3)
C56 C57 1.389(3)
C56 C510 1.501(3)
C57 C58 1.387(3)
C58 C59 1.394(3)
C58 C520 1.499(3)
C62 C63 1.345(4)
C64 C65 1.383(3)
C64 C69 1.390(3)
C65 C66 1.390(3)
C66 C67 1.387(4)
C66 C610 1.510(4)
C67 C68 1.385(4)
C68 C69 1.388(4)
C68 C620 1.514(4)

loop_
_geom_hbond_atom_site_label_D
_geom_hbond_atom_site_label_H
_geom_hbond_atom_site_label_A
_geom_hbond_distance_DH
_geom_hbond_distance_HA
_geom_hbond_distance_DA
_geom_hbond_angle_DHA
N11 H11 S3 0.84(3) 2.45(3) 3.284(2) 178(3)
N31 H31 S1 0.79(3) 2.50(4) 3.278(2) 168(3)
N21 H21 S4 0.83(3) 2.43(3) 3.260(2) 178(3)
N41 H41 S2 0.87(3) 2.46(3) 3.291(2) 160(3)
N51 H51 S6 0.83(4) 2.39(4) 3.206(2) 167(4)
N61 H61 S5 0.84(4) 2.54(4) 3.370(2) 170(3)
